data_7029155
loop_
_publ_author_name
'Wang, Shu-Ju'
'Tian, Yan-Wen'
'You, Li-Xin'
'Ding, Fu'
'Meert, Katrien W.'
'Poelman, Dirk'
'Smet, Philippe F.'
'Ren, Bao-Yi'
'Sun, Ya-Guang'

_publ_section_title
;
 Solvent-regulated assemblies of 1D lanthanide coordination polymers with
 the tricarboxylate ligand.
;
_journal_issue 9
_journal_name_full 'Dalton transactions (Cambridge, England : 2003)'
_journal_page_first 3462
_journal_page_last 3470
_journal_paper_doi 10.1039/c3dt52839a
_journal_volume 43
_journal_year 2014
_chemical_formula_sum 'C15 H23 La O14'
_chemical_formula_weight 566.24
_chemical_name_systematic
;
?
;
_space_group_IT_number 15
_symmetry_cell_setting monoclinic
_symmetry_space_group_name_Hall '-C 2yc'
_symmetry_space_group_name_H-M 'C 1 2/c 1'
_atom_sites_solution_hydrogens geom
_atom_sites_solution_primary direct
_atom_sites_solution_secondary difmap
_audit_creation_method SHELXL-97
_cell_angle_alpha 90.00
_cell_angle_beta 115.320(3)
_cell_angle_gamma 90.00
_cell_formula_units_Z 8
_cell_length_a 27.216(7)
_cell_length_b 7.5350(18)
_cell_length_c 21.379(5)
_cell_measurement_reflns_used 4697
_cell_measurement_temperature 293(2)
_cell_measurement_theta_max 27.9
_cell_measurement_theta_min 1.66
_cell_volume 3963.1(17)
_computing_cell_refinement 'Bruker XSCANS'
_computing_data_collection 'Bruker XSCANS'
_computing_data_reduction 'Bruker SHELXTL'
_computing_molecular_graphics 'Bruker SHELXTL'
_computing_publication_material 'Bruker SHELXTL'
_computing_structure_refinement 'SHELXL-97 (Sheldrick, 1997)'
_computing_structure_solution 'SHELXS-97 (Sheldrick, 1990)'
_diffrn_ambient_temperature 293(2)
_diffrn_detector_area_resol_mean 0
_diffrn_measured_fraction_theta_full 0.993
_diffrn_measured_fraction_theta_max 0.993
_diffrn_measurement_device_type 'Bruker P4'
_diffrn_measurement_method '\w scans'
_diffrn_radiation_monochromator graphite
_diffrn_radiation_source 'fine-focus sealed tube'
_diffrn_radiation_type MoK\a
_diffrn_radiation_wavelength 0.71073
_diffrn_reflns_av_R_equivalents 0.0403
_diffrn_reflns_av_sigmaI/netI 0.0427
_diffrn_reflns_limit_h_max 35
_diffrn_reflns_limit_h_min -33
_diffrn_reflns_limit_k_max 9
_diffrn_reflns_limit_k_min -9
_diffrn_reflns_limit_l_max 27
_diffrn_reflns_limit_l_min -28
_diffrn_reflns_number 19401
_diffrn_reflns_theta_full 27.90
_diffrn_reflns_theta_max 27.90
_diffrn_reflns_theta_min 1.66
_diffrn_standards_decay_% 0
_diffrn_standards_interval_count 0
_diffrn_standards_interval_time 0
_diffrn_standards_number 0
_exptl_absorpt_coefficient_mu 2.229
_exptl_absorpt_correction_T_max 0.6641
_exptl_absorpt_correction_T_min 0.4692
_exptl_absorpt_correction_type multi-scan
_exptl_absorpt_process_details SADABS
_exptl_crystal_colour Colorless
_exptl_crystal_density_diffrn 1.898
_exptl_crystal_density_method 'not measured'
_exptl_crystal_description Prism
_exptl_crystal_F_000 2256
_exptl_crystal_size_max 0.40
_exptl_crystal_size_mid 0.20
_exptl_crystal_size_min 0.20
_refine_diff_density_max 0.865
_refine_diff_density_min -1.042
_refine_diff_density_rms 0.135
_refine_ls_extinction_method none
_refine_ls_goodness_of_fit_ref 1.082
_refine_ls_hydrogen_treatment NONE
_refine_ls_matrix_type full
_refine_ls_number_parameters 271
_refine_ls_number_reflns 4697
_refine_ls_number_restraints 0
_refine_ls_restrained_S_all 1.082
_refine_ls_R_factor_all 0.0287
_refine_ls_R_factor_gt 0.0257
_refine_ls_shift/su_max 0.120
_refine_ls_shift/su_mean 0.002
_refine_ls_structure_factor_coef Fsqd
_refine_ls_weighting_details 'calc w=1/[\s^2^(Fo^2^)+(0.0359P)^2^+0.0000P] where P=(Fo^2^+2Fc^2^)/3'
_refine_ls_weighting_scheme calc
_refine_ls_wR_factor_gt 0.0704
_refine_ls_wR_factor_ref 0.0713
_reflns_number_gt 4108
_reflns_number_total 4697
_reflns_threshold_expression >2sigma(I)
_cod_data_source_file c3dt52839a.txt
_cod_data_source_block 1
_cod_depositor_comments
;
The following automatic conversions were performed:

'_symmetry_cell_setting' value 'Monoclinic' changed to 'monoclinic'
according to
/usr/data/users/saulius/automatic-downloads/current/RSC/lib/dictionaries/cif_core.dic
dictionary named 'cif_core.dic' version 2.4.2 from
2011-04-26.

'_exptl_absorpt_correction_type' value 'MULTI-SCAN'
changed to 'multi-scan' according to
/usr/data/users/saulius/automatic-downloads/current/RSC/lib/dictionaries/cif_core.dic
dictionary named 'cif_core.dic' version 2.4.2 from 2011-04-26.

Automatic conversion script
Id: cif_fix_values 2281 2013-09-26 08:29:07Z andrius 
;
_cod_original_sg_symbol_H-M C2/c
_cod_database_code 7029155

loop_
_symmetry_equiv_pos_as_xyz
'x, y, z'
'-x, y, -z+1/2'
'x+1/2, y+1/2, z'
'-x+1/2, y+1/2, -z+1/2'
'-x, -y, -z'
'x, -y, z-1/2'
'-x+1/2, -y+1/2, -z'
'x+1/2, -y+1/2, z-1/2'

loop_
_atom_site_label
_atom_site_type_symbol
_atom_site_fract_x
_atom_site_fract_y
_atom_site_fract_z
_atom_site_U_iso_or_equiv
_atom_site_adp_type
_atom_site_occupancy
_atom_site_symmetry_multiplicity
_atom_site_calc_flag
_atom_site_refinement_flags
La1 La 0.924261(5) 0.297572(19) 0.617400(7) 0.00699(6) Uani 1 1 d .
O2 O 0.55093(8) 0.2924(2) 0.68881(11) 0.0138(4) Uani 1 1 d .
O3 O 0.61386(8) 0.2935(2) 0.79769(11) 0.0153(4) Uani 1 1 d .
O5 O 0.84814(7) 0.0620(3) 0.60079(10) 0.0156(4) Uani 1 1 d .
O6 O 0.84205(7) 0.5065(3) 0.60816(10) 0.0160(4) Uani 1 1 d .
O7 O 0.91535(8) 0.2793(3) 0.72712(10) 0.0149(4) Uani 1 1 d .
O8 O 0.95629(9) 0.5959(3) 0.67176(13) 0.0316(6) Uani 1 1 d .
H8A H 0.9612 0.6663 0.6427 0.047 Uiso 1 1 d R
H8B H 0.9323 0.6434 0.6835 0.047 Uiso 1 1 d R
O9 O 0.96597(8) 0.0077(3) 0.67683(10) 0.0189(5) Uani 1 1 d .
H9A H 0.9406 -0.0689 0.6738 0.028 Uiso 1 1 d R
H9B H 0.9855 -0.0404 0.6573 0.028 Uiso 1 1 d R
O10 O 0.92715(7) 0.5146(2) 1.01934(9) 0.0123(4) Uani 1 1 d .
O11 O 0.84957(7) 0.6568(3) 0.98900(10) 0.0115(4) Uani 1 1 d .
C12 C 0.59864(11) 0.3209(3) 0.73334(15) 0.0104(5) Uani 1 1 d .
O13 O 0.95234(7) 0.1101(3) 0.53713(10) 0.0157(4) Uani 1 1 d .
H13A H 0.9664 0.0108 0.5570 0.024 Uiso 1 1 d R
H13B H 0.9242 0.0878 0.4989 0.024 Uiso 1 1 d R
O15 O 0.97820(8) 0.3283(3) 0.83399(11) 0.0227(5) Uani 1 1 d .
C16 C 0.93010(11) 0.3270(3) 0.78945(14) 0.0102(5) Uani 1 1 d .
C17 C 0.64002(10) 0.3901(3) 0.71054(13) 0.0086(5) Uani 1 1 d .
C18 C 0.69491(10) 0.3925(3) 0.75638(13) 0.0095(5) Uani 1 1 d .
H18 H 0.7055 0.3550 0.8018 0.011 Uiso 1 1 calc R
C19 C 0.79302(10) 0.4471(3) 0.78546(13) 0.0089(5) Uani 1 1 d .
C20 C 0.83257(9) 0.3901(3) 0.76461(13) 0.0090(5) Uani 1 1 d .
H20 H 0.8224 0.3544 0.7191 0.011 Uiso 1 1 calc R
C21 C 0.73426(10) 0.4497(3) 0.73568(13) 0.0089(5) Uani 1 1 d .
C22 C 0.88726(10) 0.3862(3) 0.81159(13) 0.0081(5) Uani 1 1 d .
C24 C 0.62446(10) 0.4517(3) 0.64320(14) 0.0117(6) Uani 1 1 d .
H24 H 0.5879 0.4525 0.6123 0.014 Uiso 1 1 calc R
C25 C 0.88076(10) 0.5599(3) 0.97367(13) 0.0096(5) Uani 1 1 d .
C26 C 0.80913(10) 0.5019(3) 0.85364(13) 0.0096(5) Uani 1 1 d .
H26 H 0.7831 0.5418 0.8677 0.011 Uiso 1 1 calc R
C27 C 0.86345(10) 0.4978(3) 0.90089(13) 0.0086(5) Uani 1 1 d .
C28 C 0.90239(10) 0.4388(3) 0.87976(13) 0.0100(5) Uani 1 1 d .
H28 H 0.9388 0.4344 0.9114 0.012 Uiso 1 1 calc R
C29 C 0.66293(10) 0.5117(4) 0.62209(14) 0.0125(6) Uani 1 1 d .
H29 H 0.6522 0.5537 0.5773 0.015 Uiso 1 1 calc R
C35 C 0.71751(10) 0.5092(4) 0.66792(14) 0.0118(5) Uani 1 1 d .
H35 H 0.7433 0.5477 0.6532 0.014 Uiso 1 1 calc R
O1 O 0.99446(7) 0.7735(2) 0.54491(9) 0.0139(4) Uani 1 1 d G
H1A H 1.0055 0.7954 0.5141 0.021 Uiso 1 1 d G
O14 O 0.74408(8) 0.7639(2) 0.93362(10) 0.0243(5) Uani 1 1 d G
O33 O 0.69778(11) 0.2623(3) 0.99639(13) 0.0514(8) Uani 1 1 d G
H33A H 0.6907 0.3523 0.9700 0.077 Uiso 1 1 d G
H33B H 0.6850 0.2776 1.0259 0.077 Uiso 1 1 d G
H1B H 0.9752 0.6803 0.5312 0.077 Uiso 1 1 d R
H5B H 0.8543 -0.0159 0.6318 0.077 Uiso 1 1 d R
H6A H 0.8111 0.4594 0.5983 0.077 Uiso 1 1 d R
H5A H 0.8174 0.1062 0.5936 0.077 Uiso 1 1 d R
H6B H 0.8462 0.5969 0.6195 0.077 Uiso 1 1 d R
H14A H 0.7765 0.7518 0.9383 0.077 Uiso 1 1 d R
H14B H 0.7500 0.7126 0.9014 0.077 Uiso 1 1 d R

loop_
_atom_site_aniso_label
_atom_site_aniso_U_11
_atom_site_aniso_U_22
_atom_site_aniso_U_33
_atom_site_aniso_U_23
_atom_site_aniso_U_13
_atom_site_aniso_U_12
La1 0.00538(9) 0.01081(9) 0.00493(9) 0.00070(5) 0.00234(7) -0.00031(5)
O2 0.0072(9) 0.0180(11) 0.0163(11) -0.0028(8) 0.0051(8) -0.0034(7)
O3 0.0181(11) 0.0181(11) 0.0130(10) -0.0006(8) 0.0097(9) -0.0049(8)
O5 0.0136(10) 0.0164(10) 0.0156(10) 0.0029(8) 0.0051(8) -0.0029(8)
O6 0.0150(10) 0.0154(10) 0.0173(10) -0.0024(8) 0.0066(8) 0.0018(8)
O7 0.0136(10) 0.0247(11) 0.0096(10) -0.0003(8) 0.0080(9) 0.0022(8)
O8 0.0333(13) 0.0285(13) 0.0484(16) -0.0228(12) 0.0322(12) -0.0175(11)
O9 0.0147(10) 0.0246(12) 0.0236(11) 0.0115(9) 0.0140(9) 0.0070(8)
O10 0.0096(9) 0.0152(10) 0.0091(9) -0.0030(8) 0.0012(7) 0.0032(7)
O11 0.0091(9) 0.0176(10) 0.0079(9) -0.0032(7) 0.0036(8) 0.0017(8)
C12 0.0128(13) 0.0080(13) 0.0122(13) -0.0013(10) 0.0071(11) 0.0014(10)
O13 0.0176(10) 0.0158(10) 0.0139(10) 0.0002(8) 0.0068(8) 0.0026(8)
O15 0.0067(10) 0.0433(14) 0.0150(11) -0.0085(10) 0.0019(8) 0.0025(9)
C16 0.0106(13) 0.0095(12) 0.0121(13) -0.0002(10) 0.0065(11) 0.0002(10)
C17 0.0085(12) 0.0079(12) 0.0098(12) -0.0026(10) 0.0043(10) -0.0007(10)
C18 0.0120(12) 0.0085(12) 0.0086(12) 0.0006(10) 0.0050(10) 0.0016(10)
C19 0.0090(12) 0.0095(13) 0.0088(13) 0.0014(10) 0.0045(10) -0.0012(10)
C20 0.0107(12) 0.0086(12) 0.0076(12) 0.0001(10) 0.0039(10) -0.0009(10)
C21 0.0074(12) 0.0098(13) 0.0091(13) -0.0028(10) 0.0031(10) 0.0000(9)
C22 0.0091(12) 0.0069(12) 0.0104(13) -0.0007(10) 0.0063(10) -0.0016(10)
C24 0.0065(12) 0.0142(13) 0.0113(13) -0.0015(10) 0.0009(10) -0.0015(10)
C25 0.0114(12) 0.0084(12) 0.0097(13) -0.0013(10) 0.0051(11) -0.0032(10)
C26 0.0099(12) 0.0107(13) 0.0101(13) -0.0019(10) 0.0061(10) -0.0011(10)
C27 0.0107(12) 0.0082(12) 0.0081(12) -0.0013(10) 0.0051(10) -0.0012(10)
C28 0.0085(12) 0.0103(13) 0.0088(12) 0.0002(10) 0.0014(10) -0.0016(10)
C29 0.0134(13) 0.0159(14) 0.0075(12) 0.0011(10) 0.0038(11) -0.0001(11)
C35 0.0118(13) 0.0144(13) 0.0123(13) -0.0021(11) 0.0081(11) -0.0028(10)
O1 0.0171(10) 0.0123(10) 0.0159(11) -0.0006(8) 0.0104(9) -0.0043(8)
O14 0.0149(11) 0.0381(13) 0.0201(12) 0.0001(10) 0.0076(10) 0.0006(10)
O33 0.061(2) 0.0595(19) 0.0352(17) 0.0074(15) 0.0216(16) 0.0020(15)

loop_
_atom_type_symbol
_atom_type_description
_atom_type_scat_dispersion_real
_atom_type_scat_dispersion_imag
_atom_type_scat_source
C C 0.0033 0.0016 'International Tables Vol C Tables 4.2.6.8 and 6.1.1.4'
H H 0.0000 0.0000 'International Tables Vol C Tables 4.2.6.8 and 6.1.1.4'
La La -0.2871 2.4523 'International Tables Vol C Tables 4.2.6.8 and 6.1.1.4'
O O 0.0106 0.0060 'International Tables Vol C Tables 4.2.6.8 and 6.1.1.4'

loop_
_geom_angle_atom_site_label_1
_geom_angle_atom_site_label_2
_geom_angle_atom_site_label_3
_geom_angle
_geom_angle_site_symmetry_1
_geom_angle_site_symmetry_3
O15 La1 O7 97.67(7) 2_756 .
O15 La1 O8 67.31(8) 2_756 .
O7 La1 O8 76.43(7) . .
O15 La1 O9 72.10(7) 2_756 .
O7 La1 O9 71.34(7) . .
O8 La1 O9 123.14(8) . .
O15 La1 O10 83.46(6) 2_756 6_565
O7 La1 O10 149.47(6) . 6_565
O8 La1 O10 75.97(7) . 6_565
O9 La1 O10 136.27(6) . 6_565
O15 La1 O13 75.79(7) 2_756 .
O7 La1 O13 141.37(6) . .
O8 La1 O13 131.00(7) . .
O9 La1 O13 70.44(7) . .
O10 La1 O13 68.66(7) 6_565 .
O15 La1 O5 141.23(7) 2_756 .
O7 La1 O5 72.45(6) . .
O8 La1 O5 139.77(7) . .
O9 La1 O5 69.21(6) . .
O10 La1 O5 124.08(6) 6_565 .
O13 La1 O5 88.91(6) . .
O15 La1 O11 130.50(7) 2_756 6_565
O7 La1 O11 130.53(6) . 6_565
O8 La1 O11 108.93(7) . 6_565
O9 La1 O11 127.70(6) . 6_565
O10 La1 O11 50.03(6) 6_565 6_565
O13 La1 O11 72.29(6) . 6_565
O5 La1 O11 74.76(6) . 6_565
O15 La1 O6 135.01(7) 2_756 .
O7 La1 O6 71.53(6) . .
O8 La1 O6 67.70(7) . .
O9 La1 O6 136.47(6) . .
O10 La1 O6 86.08(6) 6_565 .
O13 La1 O6 138.64(6) . .
O5 La1 O6 78.57(7) . .
O11 La1 O6 66.41(6) 6_565 .
O15 La1 C25 106.75(7) 2_756 6_565
O7 La1 C25 147.61(7) . 6_565
O8 La1 C25 93.48(8) . 6_565
O9 La1 C25 136.20(7) . 6_565
O10 La1 C25 25.01(6) 6_565 6_565
O13 La1 C25 67.14(7) . 6_565
O5 La1 C25 99.27(6) . 6_565
O11 La1 C25 25.08(6) 6_565 6_565
O6 La1 C25 76.15(6) . 6_565
La1 O5 H5B 118.8 . .
La1 O5 H5A 114.6 . .
H5B O5 H5A 105.2 . .
La1 O6 H6A 118.7 . .
La1 O6 H6B 121.9 . .
H6A O6 H6B 118.5 . .
C16 O7 La1 150.31(18) . .
La1 O8 H8A 110.1 . .
La1 O8 H8B 110.3 . .
H8A O8 H8B 108.5 . .
La1 O9 H9A 111.0 . .
La1 O9 H9B 110.4 . .
H9A O9 H9B 107.9 . .
C25 O10 La1 96.47(15) . 6_566
C25 O11 La1 92.35(15) . 6_566
O2 C12 O3 123.0(3) . .
O2 C12 C17 119.3(3) . .
O3 C12 C17 117.7(2) . .
La1 O13 H13A 110.0 . .
La1 O13 H13B 110.0 . .
H13A O13 H13B 108.9 . .
C16 O15 La1 158.6(2) . 2_756
O15 C16 O7 124.2(3) . .
O15 C16 C22 117.4(2) . .
O7 C16 C22 118.4(2) . .
C24 C17 C18 118.9(2) . .
C24 C17 C12 120.8(2) . .
C18 C17 C12 120.3(2) . .
C21 C18 C17 121.3(2) . .
C21 C18 H18 119.3 . .
C17 C18 H18 119.3 . .
C26 C19 C20 119.0(2) . .
C26 C19 C21 120.2(2) . .
C20 C19 C21 120.8(2) . .
C22 C20 C19 120.5(2) . .
C22 C20 H20 119.8 . .
C19 C20 H20 119.8 . .
C18 C21 C35 118.5(2) . .
C18 C21 C19 120.3(2) . .
C35 C21 C19 121.3(2) . .
C28 C22 C20 119.7(2) . .
C28 C22 C16 119.5(2) . .
C20 C22 C16 120.8(2) . .
C29 C24 C17 120.5(2) . .
C29 C24 H24 119.7 . .
C17 C24 H24 119.7 . .
O11 C25 O10 120.9(2) . .
O11 C25 C27 120.2(2) . .
O10 C25 C27 118.9(2) . .
O11 C25 La1 62.58(14) . 6_566
O10 C25 La1 58.52(13) . 6_566
C27 C25 La1 174.33(17) . 6_566
C27 C26 C19 121.0(2) . .
C27 C26 H26 119.5 . .
C19 C26 H26 119.5 . .
C26 C27 C28 119.5(2) . .
C26 C27 C25 120.9(2) . .
C28 C27 C25 119.6(2) . .
C27 C28 C22 120.4(2) . .
C27 C28 H28 119.8 . .
C22 C28 H28 119.8 . .
C24 C29 C35 119.8(3) . .
C24 C29 H29 120.1 . .
C35 C29 H29 120.1 . .
C29 C35 C21 121.0(3) . .
C29 C35 H35 119.5 . .
C21 C35 H35 119.5 . .
H1A O1 H1B 105.2 . .
H14B O14 H14A 60.4 . .
H14B O14 H14B 0.0 . .
H14A O14 H14B 60.4 . .
H33A O33 H33B 109.6 . .

loop_
_geom_bond_atom_site_label_1
_geom_bond_atom_site_label_2
_geom_bond_distance
_geom_bond_site_symmetry_2
La1 O15 2.413(2) 2_756
La1 O7 2.463(2) .
La1 O8 2.509(2) .
La1 O9 2.538(2) .
La1 O10 2.5584(19) 6_565
La1 O13 2.5780(19) .
La1 O5 2.6344(19) .
La1 O11 2.6482(19) 6_565
La1 O6 2.6733(19) .
La1 C25 2.981(3) 6_565
O2 C12 1.257(3) .
O3 C12 1.273(3) .
O5 H5B 0.8473 .
O5 H5A 0.8523 .
O6 H6A 0.8536 .
O6 H6B 0.7153 .
O7 C16 1.269(3) .
O8 H8A 0.8703 .
O8 H8B 0.8701 .
O9 H9A 0.8809 .
O9 H9B 0.8806 .
O10 C25 1.269(3) .
O10 La1 2.5584(19) 6_566
O11 C25 1.264(3) .
O11 La1 2.6482(19) 6_566
C12 C17 1.499(4) .
O13 H13A 0.8643 .
O13 H13B 0.8645 .
O15 C16 1.247(3) .
O15 La1 2.413(2) 2_756
C16 C22 1.501(4) .
C17 C24 1.395(4) .
C17 C18 1.393(3) .
C18 C21 1.391(4) .
C18 H18 0.9300 .
C19 C26 1.393(3) .
C19 C20 1.397(4) .
C19 C21 1.495(3) .
C20 C22 1.395(3) .
C20 H20 0.9300 .
C21 C35 1.394(4) .
C22 C28 1.392(3) .
C24 C29 1.382(4) .
C24 H24 0.9300 .
C25 C27 1.495(3) .
C25 La1 2.981(3) 6_566
C26 C27 1.389(3) .
C26 H26 0.9300 .
C27 C28 1.391(4) .
C28 H28 0.9300 .
C29 C35 1.386(4) .
C29 H29 0.9300 .
C35 H35 0.9300 .
O1 H1A 0.8497 .
O1 H1B 0.8497 .
O14 H14B 0.8643 .
O14 H14A 0.8500 .
O14 H14B 0.8643 .
O33 H33A 0.8500 .
O33 H33B 0.8501 .

loop_
_geom_torsion_atom_site_label_1
_geom_torsion_atom_site_label_2
_geom_torsion_atom_site_label_3
_geom_torsion_atom_site_label_4
_geom_torsion
_geom_torsion_site_symmetry_1
O15 La1 O7 C16 37.1(4) 2_756
O8 La1 O7 C16 -27.2(4) .
O9 La1 O7 C16 105.2(4) .
O10 La1 O7 C16 -53.0(4) 6_565
O13 La1 O7 C16 113.9(4) .
O5 La1 O7 C16 178.6(4) .
O11 La1 O7 C16 -130.7(3) 6_565
O6 La1 O7 C16 -97.9(4) .
C25 La1 O7 C16 -101.9(4) 6_565
La1 O15 C16 O7 3.4(8) 2_756
La1 O15 C16 C22 -176.6(4) 2_756
La1 O7 C16 O15 -50.6(5) .
La1 O7 C16 C22 129.4(3) .
O2 C12 C17 C24 11.1(4) .
O3 C12 C17 C24 -168.9(2) .
O2 C12 C17 C18 -168.4(2) .
O3 C12 C17 C18 11.5(4) .
C24 C17 C18 C21 -2.0(4) .
C12 C17 C18 C21 177.5(2) .
C26 C19 C20 C22 0.7(4) .
C21 C19 C20 C22 -179.3(2) .
C17 C18 C21 C35 1.5(4) .
C17 C18 C21 C19 -178.6(2) .
C26 C19 C21 C18 -42.0(4) .
C20 C19 C21 C18 137.9(3) .
C26 C19 C21 C35 137.9(3) .
C20 C19 C21 C35 -42.1(4) .
C19 C20 C22 C28 0.3(4) .
C19 C20 C22 C16 -179.3(2) .
O15 C16 C22 C28 -0.2(4) .
O7 C16 C22 C28 179.8(2) .
O15 C16 C22 C20 179.4(3) .
O7 C16 C22 C20 -0.5(4) .
C18 C17 C24 C29 0.9(4) .
C12 C17 C24 C29 -178.6(2) .
La1 O11 C25 O10 5.2(3) 6_566
La1 O11 C25 C27 -174.3(2) 6_566
La1 O10 C25 O11 -5.5(3) 6_566
La1 O10 C25 C27 174.1(2) 6_566
C20 C19 C26 C27 -1.0(4) .
C21 C19 C26 C27 179.0(2) .
C19 C26 C27 C28 0.3(4) .
C19 C26 C27 C25 178.8(2) .
O11 C25 C27 C26 -17.8(4) .
O10 C25 C27 C26 162.6(2) .
La1 C25 C27 C26 -135.5(17) 6_566
O11 C25 C27 C28 160.8(2) .
O10 C25 C27 C28 -18.8(4) .
La1 C25 C27 C28 43(2) 6_566
C26 C27 C28 C22 0.8(4) .
C25 C27 C28 C22 -177.8(2) .
C20 C22 C28 C27 -1.1(4) .
C16 C22 C28 C27 178.6(2) .
C17 C24 C29 C35 0.6(4) .
C24 C29 C35 C21 -1.2(4) .
C18 C21 C35 C29 0.1(4) .
C19 C21 C35 C29 -179.8(3) .
